data_2020398
loop_
_publ_author_name
'Lu, Ji-Tao'
'Meng, Dan-Dan'
'Meng, Qing-Guo'

_publ_section_title
;
 Assembly of Zn^II^ and Cd^II^ coordination polymers based on a flexible
 multicarboxylate ligand and nitrogen-containing auxiliary ligands through
 a mixed-ligand synthetic strategy: syntheses, structures and fluorescence
 properties
;
_journal_coeditor_code LF3022
_journal_issue 2
_journal_name_full 'Acta Crystallographica Section C'
_journal_page_first 99
_journal_page_last 104
_journal_paper_doi 10.1107/S2053229615023967
_journal_volume 72
_journal_year 2016
_chemical_formula_iupac '[Zn2 (C22 H10 O10) (C10 H8 N2)2 (H2 O)2] , 2H2 O'
_chemical_formula_moiety 'C42 H30 N4 O12 Zn2, 2H2 O'
_chemical_formula_sum 'C42 H34 N4 O14 Zn2'
_chemical_formula_weight 949.48
_chemical_name_systematic
'Poly[[diaqua[\m~4~-4,4'-(1,4-phenylenedioxy)bis(benzene-1,2-dicarboxylato)]bis(2,2'-bipyridine)dizinc(II)] monohydrate]'
_space_group_IT_number 2
_symmetry_cell_setting triclinic
_symmetry_space_group_name_Hall '-P 1'
_symmetry_space_group_name_H-M 'P -1'
_atom_sites_solution_hydrogens geom
_atom_sites_solution_primary direct
_atom_sites_solution_secondary difmap
_audit_creation_method SHELXL97
_cell_angle_alpha 92.365(4)
_cell_angle_beta 94.032(4)
_cell_angle_gamma 103.509(4)
_cell_formula_units_Z 1
_cell_length_a 9.5585(5)
_cell_length_b 10.0434(4)
_cell_length_c 10.6027(5)
_cell_measurement_reflns_used 7054
_cell_measurement_temperature 293(2)
_cell_measurement_theta_max 25.734
_cell_measurement_theta_min 1.929
_cell_volume 985.50(8)
_computing_cell_refinement 'CrysAlis PRO (Agilent, 2013)'
_computing_data_collection 'CrysAlis PRO (Agilent, 2013)'
_computing_data_reduction 'CrysAlis PRO (Agilent, 2013)'
_computing_molecular_graphics
;
ORTEP-3 for Windows (Farrugia, 2012)
;
_computing_publication_material
;
PLATON (Spek, 2009)
;
_computing_structure_refinement
;
SHELXL97 (Sheldrick, 2008)
;
_computing_structure_solution
;
SHELXS97 (Sheldrick, 2008)
;
_diffrn_ambient_temperature 293(2)
_diffrn_measured_fraction_theta_full 0.994
_diffrn_measured_fraction_theta_max 0.994
_diffrn_measurement_device_type 'Agilent SuperNova Eos CCD area-detector'
_diffrn_measurement_method CCD
_diffrn_radiation_monochromator graphite
_diffrn_radiation_source 'fine-focus sealed tube'
_diffrn_radiation_type MoK\a
_diffrn_radiation_wavelength 0.71065
_diffrn_reflns_av_R_equivalents 0.0184
_diffrn_reflns_av_sigmaI/netI 0.0299
_diffrn_reflns_limit_h_max 11
_diffrn_reflns_limit_h_min -11
_diffrn_reflns_limit_k_max 12
_diffrn_reflns_limit_k_min -11
_diffrn_reflns_limit_l_max 12
_diffrn_reflns_limit_l_min -12
_diffrn_reflns_number 6965
_diffrn_reflns_theta_full 25.33
_diffrn_reflns_theta_max 25.33
_diffrn_reflns_theta_min 1.93
_exptl_absorpt_coefficient_mu 1.295
_exptl_absorpt_correction_T_max 0.7379
_exptl_absorpt_correction_T_min 0.6897
_exptl_absorpt_correction_type multi-scan
_exptl_absorpt_process_details
;
(SADABS; Sheldrick, 1996)
;
_exptl_crystal_colour colourless
_exptl_crystal_density_diffrn 1.600
_exptl_crystal_density_method 'not measured'
_exptl_crystal_description block
_exptl_crystal_F_000 486
_exptl_crystal_size_max 0.31
_exptl_crystal_size_mid 0.27
_exptl_crystal_size_min 0.25
_refine_diff_density_max 0.363
_refine_diff_density_min -0.515
_refine_ls_extinction_method none
_refine_ls_goodness_of_fit_ref 1.073
_refine_ls_hydrogen_treatment constr
_refine_ls_matrix_type full
_refine_ls_number_parameters 284
_refine_ls_number_reflns 3596
_refine_ls_number_restraints 0
_refine_ls_restrained_S_all 1.073
_refine_ls_R_factor_all 0.0471
_refine_ls_R_factor_gt 0.0404
_refine_ls_shift/su_max 0.000
_refine_ls_shift/su_mean 0.000
_refine_ls_structure_factor_coef Fsqd
_refine_ls_weighting_details 'calc w = 1/[\s^2^(Fo^2^)+(0.0558P)^2^+1.1217P] where P=(Fo^2^+2Fc^2^)/3'
_refine_ls_weighting_scheme calc
_refine_ls_wR_factor_gt 0.1128
_refine_ls_wR_factor_ref 0.1189
_reflns_number_gt 3170
_reflns_number_total 3596
_reflns_threshold_expression I>2\s(I)
_cod_data_source_file lf3022sup1.cif
_cod_data_source_block 1
_cod_depositor_comments 'Adding full bibliography for 2020398--2020399.cif.'
_cod_original_sg_symbol_H-M P-1
_cod_database_code 2020398
_cod_database_fobs_code 2020398

loop_
_symmetry_equiv_pos_as_xyz
'x, y, z'
'-x, -y, -z'

loop_
_atom_site_type_symbol
_atom_site_label
_atom_site_fract_x
_atom_site_fract_y
_atom_site_fract_z
_atom_site_U_iso_or_equiv
_atom_site_adp_type
_atom_site_calc_flag
_atom_site_refinement_flags
_atom_site_occupancy
_atom_site_symmetry_multiplicity
Zn Zn1 0.16277(4) 0.21682(4) 0.09447(4) 0.03887(15) Uani d . 1 1
N N1 -0.0146(3) 0.3069(3) 0.1240(3) 0.0341(6) Uani d . 1 1
N N2 0.2641(3) 0.4232(2) 0.1371(2) 0.0319(5) Uani d . 1 1
O O1 -0.2254(3) -0.3489(4) 0.5831(3) 0.0731(10) Uani d . 1 1
O O2 -0.2835(2) -0.0912(2) 0.1618(2) 0.0417(5) Uani d . 1 1
O O3 -0.1125(3) -0.1859(2) 0.0887(2) 0.0411(5) Uani d . 1 1
O O4 0.0790(2) 0.0706(2) 0.2025(2) 0.0380(5) Uani d . 1 1
O O5 0.2641(3) -0.0199(3) 0.2605(3) 0.0555(7) Uani d . 1 1
O O6 0.3639(2) 0.1589(2) 0.0892(2) 0.0404(5) Uani d . 1 1
H H6A 0.3768 0.1325 0.0124 0.061 Uiso d R 1 1
H H6B 0.3660 0.0913 0.1377 0.061 Uiso d R 1 1
C C1 0.4055(4) 0.4765(3) 0.1343(3) 0.0406(7) Uani d . 1 1
H H1 0.4652 0.4177 0.1186 0.049 Uiso calc R 1 1
C C2 0.4666(4) 0.6149(4) 0.1537(4) 0.0503(9) Uani d . 1 1
H H2 0.5654 0.6490 0.1505 0.060 Uiso calc R 1 1
C C3 0.3787(5) 0.7010(4) 0.1778(4) 0.0576(10) Uani d . 1 1
H H3 0.4173 0.7949 0.1914 0.069 Uiso calc R 1 1
C C4 0.2325(4) 0.6480(4) 0.1820(4) 0.0505(9) Uani d . 1 1
H H4 0.1715 0.7051 0.1991 0.061 Uiso calc R 1 1
C C5 0.1782(4) 0.5072(3) 0.1600(3) 0.0352(7) Uani d . 1 1
C C6 0.0220(4) 0.4405(3) 0.1610(3) 0.0349(7) Uani d . 1 1
C C7 -0.0789(4) 0.5087(4) 0.1992(4) 0.0530(10) Uani d . 1 1
H H7 -0.0518 0.6015 0.2246 0.064 Uiso calc R 1 1
C C8 -0.2201(4) 0.4370(5) 0.1992(5) 0.0620(11) Uani d . 1 1
H H8 -0.2894 0.4811 0.2254 0.074 Uiso calc R 1 1
C C9 -0.2590(4) 0.3001(4) 0.1605(4) 0.0559(10) Uani d . 1 1
H H9 -0.3543 0.2503 0.1592 0.067 Uiso calc R 1 1
C C10 -0.1524(4) 0.2391(4) 0.1237(4) 0.0461(8) Uani d . 1 1
H H10 -0.1776 0.1465 0.0974 0.055 Uiso calc R 1 1
C C11 0.1370(3) -0.0127(3) 0.2623(3) 0.0354(7) Uani d . 1 1
C C12 0.0381(4) -0.1067(3) 0.3425(3) 0.0337(7) Uani d . 1 1
C C13 -0.1087(3) -0.1519(3) 0.3068(3) 0.0327(7) Uani d . 1 1
C C14 -0.1998(4) -0.2314(3) 0.3871(3) 0.0408(8) Uani d . 1 1
H H14 -0.2985 -0.2594 0.3648 0.049 Uiso calc R 1 1
C C15 -0.1418(4) -0.2678(4) 0.4997(3) 0.0485(9) Uani d . 1 1
C C16 0.0025(4) -0.2256(4) 0.5344(3) 0.0486(9) Uani d . 1 1
H H16 0.0403 -0.2518 0.6101 0.058 Uiso calc R 1 1
C C17 0.0925(4) -0.1438(3) 0.4572(3) 0.0428(8) Uani d . 1 1
H H17 0.1904 -0.1133 0.4823 0.051 Uiso calc R 1 1
O O7 0.5799(6) 0.0449(8) 0.3618(7) 0.144(2) Uani d G 1 1
H H7A 0.5892 0.0131 0.2881 0.216 Uiso d G 1 1
H H7B 0.4939 0.0143 0.3808 0.216 Uiso d G 1 1
C C18 -0.1743(3) -0.1373(3) 0.1764(3) 0.0334(7) Uani d . 1 1
C C19 -0.3639(5) -0.4234(4) 0.5388(4) 0.0564(10) Uani d . 1 1
C C20 -0.3831(5) -0.5576(5) 0.4922(4) 0.0621(11) Uani d . 1 1
H H20 -0.3040 -0.5962 0.4875 0.074 Uiso calc R 1 1
C C21 -0.4797(5) -0.3655(5) 0.5475(4) 0.0639(11) Uani d . 1 1
H H21 -0.4661 -0.2754 0.5798 0.077 Uiso calc R 1 1

loop_
_atom_site_aniso_label
_atom_site_aniso_U_11
_atom_site_aniso_U_22
_atom_site_aniso_U_33
_atom_site_aniso_U_12
_atom_site_aniso_U_13
_atom_site_aniso_U_23
Zn1 0.0388(2) 0.0299(2) 0.0463(2) 0.00327(16) 0.00882(17) 0.00229(16)
N1 0.0322(13) 0.0263(13) 0.0443(15) 0.0055(11) 0.0085(11) 0.0049(11)
N2 0.0333(13) 0.0244(12) 0.0361(13) 0.0015(10) 0.0066(10) 0.0026(10)
O1 0.0616(19) 0.091(2) 0.0476(16) -0.0260(17) 0.0072(13) 0.0303(15)
O2 0.0379(13) 0.0420(13) 0.0449(13) 0.0073(11) 0.0088(10) 0.0045(10)
O3 0.0473(14) 0.0435(13) 0.0343(12) 0.0143(11) 0.0059(10) -0.0006(10)
O4 0.0350(12) 0.0285(11) 0.0517(13) 0.0053(9) 0.0134(10) 0.0139(10)
O5 0.0390(14) 0.0585(17) 0.0752(19) 0.0157(12) 0.0173(13) 0.0333(14)
O6 0.0324(12) 0.0373(12) 0.0516(14) 0.0062(10) 0.0083(10) 0.0078(10)
C1 0.0351(17) 0.0357(17) 0.0480(19) 0.0016(14) 0.0079(14) -0.0002(14)
C2 0.0386(19) 0.041(2) 0.063(2) -0.0085(16) 0.0064(17) 0.0008(17)
C3 0.062(3) 0.0258(17) 0.076(3) -0.0085(17) 0.012(2) -0.0013(17)
C4 0.056(2) 0.0260(17) 0.068(2) 0.0038(16) 0.0156(19) -0.0004(16)
C5 0.0408(18) 0.0263(15) 0.0375(16) 0.0034(13) 0.0096(13) 0.0041(12)
C6 0.0379(17) 0.0270(15) 0.0403(16) 0.0068(13) 0.0082(13) 0.0064(12)
C7 0.049(2) 0.0373(19) 0.077(3) 0.0162(17) 0.0140(19) -0.0008(18)
C8 0.044(2) 0.061(3) 0.089(3) 0.026(2) 0.016(2) 0.004(2)
C9 0.0309(18) 0.061(3) 0.076(3) 0.0082(17) 0.0089(18) 0.014(2)
C10 0.0350(18) 0.0339(18) 0.067(2) 0.0023(14) 0.0053(16) 0.0081(16)
C11 0.0354(17) 0.0264(15) 0.0416(17) 0.0007(13) 0.0068(13) 0.0024(13)
C12 0.0401(17) 0.0219(14) 0.0377(16) 0.0028(13) 0.0091(13) 0.0020(12)
C13 0.0391(17) 0.0230(14) 0.0335(15) -0.0001(12) 0.0101(13) 0.0021(12)
C14 0.0397(18) 0.0382(18) 0.0392(18) -0.0037(14) 0.0104(14) 0.0039(14)
C15 0.059(2) 0.043(2) 0.0357(18) -0.0060(17) 0.0119(16) 0.0107(15)
C16 0.055(2) 0.049(2) 0.0360(18) 0.0002(17) 0.0028(16) 0.0112(15)
C17 0.0424(19) 0.0363(18) 0.0450(19) -0.0003(15) 0.0036(15) 0.0039(14)
O7 0.094(3) 0.175(6) 0.158(5) 0.041(4) -0.011(3) -0.063(5)
C18 0.0349(17) 0.0201(14) 0.0411(17) -0.0042(12) 0.0100(13) 0.0042(12)
C19 0.059(2) 0.059(2) 0.045(2) -0.007(2) 0.0174(18) 0.0204(18)
C20 0.061(3) 0.063(3) 0.064(3) 0.012(2) 0.023(2) 0.019(2)
C21 0.076(3) 0.052(2) 0.060(3) 0.003(2) 0.018(2) 0.011(2)

loop_
_atom_type_symbol
_atom_type_description
_atom_type_scat_dispersion_real
_atom_type_scat_dispersion_imag
_atom_type_scat_source
C C 0.0033 0.0016 'International Tables Vol C Tables 4.2.6.8 and 6.1.1.4'
H H 0.0000 0.0000 'International Tables Vol C Tables 4.2.6.8 and 6.1.1.4'
N N 0.0061 0.0033 'International Tables Vol C Tables 4.2.6.8 and 6.1.1.4'
O O 0.0106 0.0060 'International Tables Vol C Tables 4.2.6.8 and 6.1.1.4'
Zn Zn 0.2839 1.4301 'International Tables Vol C Tables 4.2.6.8 and 6.1.1.4'

loop_
_geom_angle_atom_site_label_1
_geom_angle_atom_site_label_2
_geom_angle_atom_site_label_3
_geom_angle_site_symmetry_1
_geom_angle_site_symmetry_3
_geom_angle
O4 Zn1 O3 . 2 117.65(10)
O4 Zn1 N2 . . 131.44(10)
O3 Zn1 N2 2 . 109.45(10)
O4 Zn1 N1 . . 88.55(9)
O3 Zn1 N1 2 . 93.31(10)
N2 Zn1 N1 . . 77.29(10)
O4 Zn1 O6 . . 94.56(9)
O3 Zn1 O6 2 . 94.74(10)
N2 Zn1 O6 . . 92.70(10)
N1 Zn1 O6 . . 168.83(10)
C10 N1 C6 . . 118.8(3)
C10 N1 Zn1 . . 125.7(2)
C6 N1 Zn1 . . 115.0(2)
C5 N2 C1 . . 118.7(3)
C5 N2 Zn1 . . 116.5(2)
C1 N2 Zn1 . . 124.6(2)
C15 O1 C19 . . 118.5(3)
C18 O3 Zn1 . 2 131.6(2)
C11 O4 Zn1 . . 130.4(2)
Zn1 O6 H6A . . 110.8
Zn1 O6 H6B . . 110.5
H6A O6 H6B . . 108.2
N2 C1 C2 . . 122.8(3)
N2 C1 H1 . . 118.6
C2 C1 H1 . . 118.6
C3 C2 C1 . . 118.5(3)
C3 C2 H2 . . 120.8
C1 C2 H2 . . 120.8
C2 C3 C4 . . 119.7(3)
C2 C3 H3 . . 120.2
C4 C3 H3 . . 120.2
C3 C4 C5 . . 118.6(4)
C3 C4 H4 . . 120.7
C5 C4 H4 . . 120.7
N2 C5 C4 . . 121.7(3)
N2 C5 C6 . . 115.7(3)
C4 C5 C6 . . 122.6(3)
N1 C6 C7 . . 121.7(3)
N1 C6 C5 . . 115.0(3)
C7 C6 C5 . . 123.3(3)
C8 C7 C6 . . 118.8(4)
C8 C7 H7 . . 120.6
C6 C7 H7 . . 120.6
C7 C8 C9 . . 120.0(4)
C7 C8 H8 . . 120.0
C9 C8 H8 . . 120.0
C8 C9 C10 . . 117.9(4)
C8 C9 H9 . . 121.0
C10 C9 H9 . . 121.0
N1 C10 C9 . . 122.9(3)
N1 C10 H10 . . 118.6
C9 C10 H10 . . 118.6
O5 C11 O4 . . 125.7(3)
O5 C11 C12 . . 119.5(3)
O4 C11 C12 . . 114.8(3)
C17 C12 C13 . . 119.1(3)
C17 C12 C11 . . 119.7(3)
C13 C12 C11 . . 121.1(3)
C12 C13 C14 . . 120.0(3)
C12 C13 C18 . . 123.1(3)
C14 C13 C18 . . 116.3(3)
C15 C14 C13 . . 119.4(3)
C15 C14 H14 . . 120.3
C13 C14 H14 . . 120.3
C16 C15 C14 . . 120.9(3)
C16 C15 O1 . . 116.6(3)
C14 C15 O1 . . 122.5(3)
C15 C16 C17 . . 120.0(3)
C15 C16 H16 . . 120.0
C17 C16 H16 . . 120.0
C16 C17 C12 . . 120.6(3)
C16 C17 H17 . . 119.7
C12 C17 H17 . . 119.7
H7A O7 H7B . . 109.5
O2 C18 O3 . . 126.0(3)
O2 C18 C13 . . 120.9(3)
O3 C18 C13 . . 112.9(3)
C21 C19 C20 . . 120.7(4)
C21 C19 O1 . . 120.0(4)
C20 C19 O1 . . 119.2(4)
C19 C20 C21 . 2_446 119.9(4)
C19 C20 H20 . . 120.0
C21 C20 H20 2_446 . 120.0
C19 C21 C20 . 2_446 119.3(4)
C19 C21 H21 . . 120.3
C20 C21 H21 2_446 . 120.3

loop_
_geom_bond_atom_site_label_1
_geom_bond_atom_site_label_2
_geom_bond_site_symmetry_2
_geom_bond_distance
Zn1 O4 . 1.956(2)
Zn1 O3 2 1.962(2)
Zn1 N2 . 2.088(2)
Zn1 N1 . 2.135(3)
Zn1 O6 . 2.139(2)
N1 C10 . 1.334(4)
N1 C6 . 1.339(4)
N2 C5 . 1.334(4)
N2 C1 . 1.335(4)
O1 C15 . 1.392(4)
O1 C19 . 1.397(5)
O2 C18 . 1.241(4)
O3 C18 . 1.275(4)
O3 Zn1 2 1.962(2)
O4 C11 . 1.273(4)
O5 C11 . 1.235(4)
O6 H6A . 0.8714
O6 H6B . 0.8711
C1 C2 . 1.377(5)
C1 H1 . 0.9300
C2 C3 . 1.368(6)
C2 H2 . 0.9300
C3 C4 . 1.378(6)
C3 H3 . 0.9300
C4 C5 . 1.391(5)
C4 H4 . 0.9300
C5 C6 . 1.489(4)
C6 C7 . 1.380(5)
C7 C8 . 1.373(6)
C7 H7 . 0.9300
C8 C9 . 1.375(6)
C8 H8 . 0.9300
C9 C10 . 1.376(5)
C9 H9 . 0.9300
C10 H10 . 0.9300
C11 C12 . 1.507(4)
C12 C17 . 1.388(5)
C12 C13 . 1.390(5)
C13 C14 . 1.398(4)
C13 C18 . 1.504(4)
C14 C15 . 1.381(5)
C14 H14 . 0.9300
C15 C16 . 1.363(5)
C16 C17 . 1.382(5)
C16 H16 . 0.9300
C17 H17 . 0.9300
O7 H7A . 0.8499
O7 H7B . 0.8498
C19 C21 . 1.372(7)
C19 C20 . 1.383(6)
C20 C21 2_446 1.384(6)
C20 H20 . 0.9300
C21 C20 2_446 1.384(6)
C21 H21 . 0.9300

loop_
_geom_hbond_atom_site_label_D
_geom_hbond_atom_site_label_H
_geom_hbond_atom_site_label_A
_geom_hbond_site_symmetry_A
_geom_hbond_distance_DH
_geom_hbond_distance_HA
_geom_hbond_distance_DA
_geom_hbond_angle_DHA
O6 H6A O2 2_555 0.87 1.98 2.73070(10) 144
O6 H6B O5 . 0.87 1.92 2.67310(10) 144
O7 H7A O2 1_655 0.85 2.26 3.0082(2) 148
O7 H7B O5 . 0.85 2.40 3.0430(2) 133

loop_
_geom_torsion_atom_site_label_1
_geom_torsion_atom_site_label_2
_geom_torsion_atom_site_label_3
_geom_torsion_atom_site_label_4
_geom_torsion_site_symmetry_1
_geom_torsion_site_symmetry_4
_geom_torsion
O4 Zn1 N1 C10 . . -42.2(3)
O3 Zn1 N1 C10 2 . 75.5(3)
N2 Zn1 N1 C10 . . -175.3(3)
O6 Zn1 N1 C10 . . -148.5(4)
O4 Zn1 N1 C6 . . 129.3(2)
O3 Zn1 N1 C6 2 . -113.1(2)
N2 Zn1 N1 C6 . . -3.9(2)
O6 Zn1 N1 C6 . . 22.9(6)
O4 Zn1 N2 C5 . . -76.9(3)
O3 Zn1 N2 C5 2 . 88.6(2)
N1 Zn1 N2 C5 . . -0.4(2)
O6 Zn1 N2 C5 . . -175.4(2)
O4 Zn1 N2 C1 . . 107.9(3)
O3 Zn1 N2 C1 2 . -86.6(3)
N1 Zn1 N2 C1 . . -175.6(3)
O6 Zn1 N2 C1 . . 9.4(3)
O3 Zn1 O4 C11 2 . 107.4(3)
N2 Zn1 O4 C11 . . -88.1(3)
N1 Zn1 O4 C11 . . -159.7(3)
O6 Zn1 O4 C11 . . 9.6(3)
C5 N2 C1 C2 . . -0.2(5)
Zn1 N2 C1 C2 . . 174.9(3)
N2 C1 C2 C3 . . 0.5(6)
C1 C2 C3 C4 . . -0.1(6)
C2 C3 C4 C5 . . -0.7(6)
C1 N2 C5 C4 . . -0.6(5)
Zn1 N2 C5 C4 . . -176.1(3)
C1 N2 C5 C6 . . 179.7(3)
Zn1 N2 C5 C6 . . 4.2(4)
C3 C4 C5 N2 . . 1.0(6)
C3 C4 C5 C6 . . -179.3(3)
C10 N1 C6 C7 . . 0.5(5)
Zn1 N1 C6 C7 . . -171.6(3)
C10 N1 C6 C5 . . 179.2(3)
Zn1 N1 C6 C5 . . 7.1(4)
N2 C5 C6 N1 . . -7.6(4)
C4 C5 C6 N1 . . 172.7(3)
N2 C5 C6 C7 . . 171.2(3)
C4 C5 C6 C7 . . -8.5(5)
N1 C6 C7 C8 . . 0.0(6)
C5 C6 C7 C8 . . -178.6(4)
C6 C7 C8 C9 . . -0.5(7)
C7 C8 C9 C10 . . 0.5(7)
C6 N1 C10 C9 . . -0.5(6)
Zn1 N1 C10 C9 . . 170.7(3)
C8 C9 C10 N1 . . 0.0(6)
Zn1 O4 C11 O5 . . -2.3(5)
Zn1 O4 C11 C12 . . 176.6(2)
O5 C11 C12 C17 . . 34.5(5)
O4 C11 C12 C17 . . -144.5(3)
O5 C11 C12 C13 . . -148.8(3)
O4 C11 C12 C13 . . 32.3(4)
C17 C12 C13 C14 . . 1.2(5)
C11 C12 C13 C14 . . -175.6(3)
C17 C12 C13 C18 . . -169.7(3)
C11 C12 C13 C18 . . 13.5(5)
C12 C13 C14 C15 . . -2.0(5)
C18 C13 C14 C15 . . 169.4(3)
C13 C14 C15 C16 . . 1.0(6)
C13 C14 C15 O1 . . -178.7(4)
C19 O1 C15 C16 . . -163.6(4)
C19 O1 C15 C14 . . 16.2(6)
C14 C15 C16 C17 . . 0.8(6)
O1 C15 C16 C17 . . -179.4(4)
C15 C16 C17 C12 . . -1.6(6)
C13 C12 C17 C16 . . 0.6(5)
C11 C12 C17 C16 . . 177.5(3)
Zn1 O3 C18 O2 2 . -3.4(5)
Zn1 O3 C18 C13 2 . 171.5(2)
C12 C13 C18 O2 . . -132.2(3)
C14 C13 C18 O2 . . 56.6(4)
C12 C13 C18 O3 . . 52.7(4)
C14 C13 C18 O3 . . -118.5(3)
C15 O1 C19 C21 . . -89.6(5)
C15 O1 C19 C20 . . 93.4(5)
C21 C19 C20 C21 . 2_446 0.6(7)
O1 C19 C20 C21 . 2_446 177.5(3)
C20 C19 C21 C20 . 2_446 -0.6(7)
O1 C19 C21 C20 . 2_446 -177.5(3)
